data_2202996
loop_
_publ_author_name
' Smith, Graham '
' Wermuth, Urs D. '
' Healy, Peter C. '

_publ_section_title
;
 Guanidinium 8-hydroxy-7-iodoquinoline-5-sulfonate monohydrate
;
_journal_issue 10
_journal_name_full 'Acta Crystallographica Section E'
_journal_page_first o1455
_journal_page_last o1457
_journal_paper_doi 10.1107/S1600536803019275
_journal_volume 59
_journal_year 2003
_chemical_formula_moiety ' 2C H6 N3 1+ , C9 H4 I N O4 S 1- ,  H2 O'
_chemical_formula_sum 'C11 H18 I N7 O5 S'
_chemical_formula_weight 487.28
_chemical_melting_point 443(2)
_chemical_name_common
;
guanidinium 8-hydroxy-7-iodoquinoline-5-sulfonate hydrate
;
_chemical_name_systematic
;
  ?
;
_space_group_IT_number 14
_symmetry_cell_setting monoclinic
_symmetry_space_group_name_Hall '-P 2yab'
_symmetry_space_group_name_H-M 'P 1 21/a 1'
_atom_sites_solution_hydrogens geom
_atom_sites_solution_primary direct
_atom_sites_solution_secondary difmap
_audit_creation_method ' SHELXL97  (Sheldrick, 1997)'
_cell_angle_alpha 90.00
_cell_angle_beta 92.646(7)
_cell_angle_gamma 90.00
_cell_formula_units_Z 4
_cell_length_a 22.329(2)
_cell_length_b 6.9918(19)
_cell_length_c 11.3456(8)
_cell_measurement_reflns_used 25
_cell_measurement_temperature 295(2)
_cell_measurement_theta_max 16.1
_cell_measurement_theta_min 12.5
_cell_volume 1769.4(5)
_computing_cell_refinement
;
MSC/AFC Diffractometer Control Software
;
_computing_data_collection
;
MSC/AFC Diffractometer Control Software (Molecular Structure
Corporation, 1999)
;
_computing_data_reduction
;
TeXsan for Windows (Molecular Structure Corporation, 1999)'
;
_computing_molecular_graphics 'PLATON for Windows (Spek, 1999)'
_computing_publication_material 'PLATON for Windows'
_computing_structure_refinement 'SHELXL97 (Sheldrick, 1997)'
_computing_structure_solution 'SHELXS97 (Sheldrick, 1997)'
_diffrn_ambient_temperature 295(2)
_diffrn_measured_fraction_theta_full 0.999
_diffrn_measured_fraction_theta_max 0.999
_diffrn_measurement_device_type 'Rigaku AFC7R '
_diffrn_measurement_method '\w--2\q '
_diffrn_radiation_monochromator ' graphite '
_diffrn_radiation_source 'Rigaku rotating anode'
_diffrn_radiation_type 'MoK\a '
_diffrn_radiation_wavelength 0.7107
_diffrn_reflns_av_R_equivalents 0.0215
_diffrn_reflns_av_sigmaI/netI 0.0259
_diffrn_reflns_limit_h_max 28
_diffrn_reflns_limit_h_min -10
_diffrn_reflns_limit_k_max 9
_diffrn_reflns_limit_k_min 0
_diffrn_reflns_limit_l_max 14
_diffrn_reflns_limit_l_min -14
_diffrn_reflns_number 4344
_diffrn_reflns_theta_full 27.51
_diffrn_reflns_theta_max 27.51
_diffrn_reflns_theta_min 2.50
_diffrn_standards_decay_% 18.9
_diffrn_standards_interval_count 150
_diffrn_standards_number 3
_exptl_absorpt_coefficient_mu 1.967
_exptl_absorpt_correction_T_max 0.674
_exptl_absorpt_correction_T_min 0.398
_exptl_absorpt_correction_type psi-scan
_exptl_absorpt_process_details
;
TeXsan for Windows (Molecular Structure Corporation, 1999)'
;
_exptl_crystal_colour ' pale brown '
_exptl_crystal_density_diffrn 1.829
_exptl_crystal_density_method 'not measured'
_exptl_crystal_description ' plate '
_exptl_crystal_F_000 968
_exptl_crystal_size_max 0.50
_exptl_crystal_size_mid 0.50
_exptl_crystal_size_min 0.20
_refine_diff_density_max 1.317
_refine_diff_density_min -1.188
_refine_ls_extinction_coef 0.0012(3)
_refine_ls_extinction_expression Fc^*^=kFc[1+0.001xFc^2^\l^3^/sin(2\q)]^-1/4^
_refine_ls_extinction_method ' SHELXL97 (Sheldrick, 1997)'
_refine_ls_goodness_of_fit_ref 1.023
_refine_ls_hydrogen_treatment mixed
_refine_ls_matrix_type full
_refine_ls_number_parameters 275
_refine_ls_number_reflns 4057
_refine_ls_number_restraints 0
_refine_ls_restrained_S_all 1.023
_refine_ls_R_factor_all 0.0408
_refine_ls_R_factor_gt 0.0336
_refine_ls_shift/su_max 0.018
_refine_ls_shift/su_mean 0.008
_refine_ls_structure_factor_coef Fsqd
_refine_ls_weighting_details 'calc w = 1/[\s^2^(Fo^2^)+(0.0541P)^2^+2.4019P] where P = (Fo^2^+2Fc^2^)/3'
_refine_ls_weighting_scheme calc
_refine_ls_wR_factor_gt 0.0911
_refine_ls_wR_factor_ref 0.0954
_reflns_number_gt 3559
_reflns_number_total 4057
_reflns_threshold_expression 'I >2\s(I)'
_cod_data_source_file ww6113.cif
_cod_data_source_block I
_cod_depositor_comments
;
The following automatic conversions were performed:
'_symmetry_cell_setting' value 'Monoclinic' changed to 'monoclinic'
according to '/home/saulius/struct/CIF-dictionaries/cif_core.dic'
dictionary named 'cif_core.dic' version 2.4.1 from 2010-06-29.

Automatic conversion script
Id: cif_fix_enum 1527 2010-12-29 10:47:43Z saulius 

The following automatic conversions were performed:

'_chemical_melting_point' value '441--445' was changed to '443(2)' -
the average value was taken and precision was estimated.

Automatic conversion script
Id: cif_fix_values 1646 2011-03-28 12:23:43Z adriana 

The following automatic conversions were performed:

'_chemical_melting_point' value '441--445' was changed to '443(2)' -
the average value was taken and precision was
estimated.

'_symmetry_cell_setting' value 'Monoclinic' changed to
'monoclinic' according to
/home/saulius/struct/CIF-dictionaries/cif_core.dic dictionary named
'cif_core.dic' version 2.4.1 from
2010-06-29.

'_exptl_absorpt_correction_type' value 'psi-scan '
changed to 'psi-scan' according to
/home/saulius/struct/CIF-dictionaries/cif_core.dic dictionary named
'cif_core.dic' version 2.4.1 from 2010-06-29.

Automatic conversion script
Id: cif_fix_values 1715 2011-07-08 13:25:40Z adriana 
;
_cod_original_sg_symbol_H-M 'P 21/a'
_cod_database_code 2202996
_cod_database_fobs_code 2202996

loop_
_symmetry_equiv_pos_as_xyz
x,y,z
1/2-x,1/2+y,-z
-x,-y,-z
1/2+x,1/2-y,z

loop_
_atom_site_aniso_label
_atom_site_aniso_U_11
_atom_site_aniso_U_22
_atom_site_aniso_U_33
_atom_site_aniso_U_12
_atom_site_aniso_U_13
_atom_site_aniso_U_23
I7 0.0391(2) 0.0376(2) 0.0421(2) -0.00320(10) 0.00160(10) 0.01300(10)
S5 0.0225(3) 0.0317(4) 0.0314(4) -0.0011(3) 0.0003(3) -0.0016(3)
O8 0.0233(10) 0.0446(13) 0.0445(12) -0.0013(10) 0.0021(9) 0.0071(11)
O51 0.0362(12) 0.0427(12) 0.0330(11) 0.0010(10) 0.0082(9) -0.0011(10)
O52 0.0353(12) 0.0396(13) 0.0457(13) -0.0076(10) -0.0028(10) -0.0075(11)
O53 0.0258(11) 0.0402(13) 0.0509(13) 0.0014(10) -0.0036(9) 0.0063(11)
N1 0.0291(13) 0.0392(15) 0.0365(13) 0.0049(11) -0.0030(10) 0.0074(12)
C2 0.0320(16) 0.053(2) 0.0450(18) 0.0159(16) -0.0121(14) -0.0071(16)
C3 0.0432(19) 0.0364(17) 0.0417(17) 0.0015(14) 0.0057(14) 0.0125(15)
C4 0.0320(15) 0.0393(17) 0.0363(15) 0.0011(13) 0.0061(12) 0.0066(13)
C5 0.0247(13) 0.0335(15) 0.0271(13) 0.0004(11) 0.0009(11) -0.0006(11)
C6 0.0282(14) 0.0319(15) 0.0276(13) 0.0023(12) -0.0013(11) 0.0023(12)
C7 0.0303(14) 0.0298(14) 0.0238(12) -0.0011(12) 0.0003(10) 0.0024(11)
C8 0.0260(14) 0.0343(15) 0.0222(12) -0.0016(12) 0.0017(10) -0.0026(11)
C9 0.0281(14) 0.0315(15) 0.0240(12) 0.0032(12) 0.0004(10) 0.0003(11)
C10 0.0281(14) 0.0306(15) 0.0234(12) 0.0031(11) -0.0017(10) 0.0002(11)
N11 0.0391(16) 0.0363(16) 0.0440(16) -0.0010(13) -0.0082(13) 0.0017(14)
N12 0.0471(18) 0.0424(18) 0.0349(15) 0.0042(15) -0.0077(13) -0.0007(15)
N13 0.0548(19) 0.0331(16) 0.0392(16) 0.0045(14) -0.0024(14) 0.0025(14)
C11 0.0240(14) 0.0369(16) 0.0323(14) 0.0007(12) 0.0018(11) 0.0004(13)
N21 0.0361(16) 0.0521(19) 0.0438(16) 0.0065(14) 0.0026(14) 0.0074(15)
N22 0.0442(19) 0.067(2) 0.054(2) -0.0010(18) 0.0011(16) 0.0229(19)
N23 0.0421(19) 0.068(2) 0.051(2) -0.0082(18) 0.0144(16) -0.0114(19)
C21 0.0312(16) 0.0401(17) 0.0381(16) -0.0070(13) -0.0004(13) -0.0050(14)
O1W 0.0522(18) 0.073(2) 0.070(2) -0.0202(16) -0.0062(15) 0.0143(17)

loop_
_atom_site_label
_atom_site_fract_x
_atom_site_fract_y
_atom_site_fract_z
_atom_site_U_iso_or_equiv
_atom_site_thermal_displace_type
_atom_site_occupancy
_atom_site_type_symbol
I7 0.234933(10) -0.20393(3) 0.419865(19) 0.03960(10) Uani 1.000 I
S5 0.41595(3) 0.24664(12) 0.21790(7) 0.0286(2) Uani 1.000 S
O8 0.15677(10) 0.1141(4) 0.2775(2) 0.0375(7) Uani 1.000 O
O51 0.42226(11) 0.2538(4) 0.0902(2) 0.0371(7) Uani 1.000 O
O52 0.43580(11) 0.4257(4) 0.2724(2) 0.0403(7) Uani 1.000 O
O53 0.44545(10) 0.0795(4) 0.2715(2) 0.0391(7) Uani 1.000 O
N1 0.19050(12) 0.4417(4) 0.1663(2) 0.0351(8) Uani 1.000 N
C2 0.20755(16) 0.6037(6) 0.1100(3) 0.0438(10) Uani 1.000 C
C3 0.26662(16) 0.6509(6) 0.0988(3) 0.0403(10) Uani 1.000 C
C4 0.31098(15) 0.5298(5) 0.1417(3) 0.0357(9) Uani 1.000 C
C5 0.33875(13) 0.2197(4) 0.2409(3) 0.0284(8) Uani 1.000 C
C6 0.31982(13) 0.0601(5) 0.2996(3) 0.0293(8) Uani 1.000 C
C7 0.25883(13) 0.0276(4) 0.3150(2) 0.0280(8) Uani 1.000 C
C8 0.21333(13) 0.1474(5) 0.2685(2) 0.0275(8) Uani 1.000 C
C9 0.29593(13) 0.3570(5) 0.1969(2) 0.0279(8) Uani 1.000 C
C10 0.23374(14) 0.3180(4) 0.2092(2) 0.0275(8) Uani 1.000 C
N11 0.07177(14) 0.4162(5) 0.0563(3) 0.0401(9) Uani 1.000 N
N12 0.03364(16) 0.2393(6) -0.1001(3) 0.0418(10) Uani 1.000 N
N13 0.07837(16) 0.0913(5) 0.0622(3) 0.0425(10) Uani 1.000 N
C11 0.06209(14) 0.2483(5) 0.0046(3) 0.0311(8) Uani 1.000 C
N21 0.06664(16) 0.3266(5) 0.3711(3) 0.0440(10) Uani 1.000 N
N22 0.09874(18) 0.1422(6) 0.5282(4) 0.0551(11) Uani 1.000 N
N23 0.00221(18) 0.2601(7) 0.5170(4) 0.0533(11) Uani 1.000 N
C21 0.05587(16) 0.2394(5) 0.4719(3) 0.0365(9) Uani 1.000 C
O1W 0.07994(15) 0.7867(5) 0.2855(3) 0.0653(11) Uani 1.000 O
H2 0.177400 0.686500 0.077200 0.0520 Uiso 1.000 H
H3 0.277000 0.767400 0.061700 0.0480 Uiso 1.000 H
H4 0.351800 0.562600 0.133800 0.0430 Uiso 1.000 H
H6 0.348600 -0.0294 0.330100 0.0350 Uiso 1.000 H
H11A 0.093(2) 0.421(7) 0.108(4) 0.044(12) Uiso 1.000 H
H11B 0.0686(18) 0.513(6) 0.012(3) 0.035(10) Uiso 1.000 H
H12A 0.0259(19) 0.327(6) -0.131(4) 0.031(11) Uiso 1.000 H
H12B 0.026(2) 0.140(8) -0.128(4) 0.053(14) Uiso 1.000 H
H13A 0.0973(19) 0.095(7) 0.130(4) 0.046(11) Uiso 1.000 H
H13B 0.0788(19) 0.003(7) 0.031(4) 0.036(11) Uiso 1.000 H
H21A 0.093(3) 0.281(8) 0.335(5) 0.061(16) Uiso 1.000 H
H21B 0.038(3) 0.370(8) 0.327(5) 0.066(15) Uiso 1.000 H
H22A 0.091(2) 0.076(7) 0.579(4) 0.050(13) Uiso 1.000 H
H22B 0.128(3) 0.133(8) 0.491(5) 0.060(15) Uiso 1.000 H
H23A -0.005(2) 0.207(7) 0.587(5) 0.058(14) Uiso 1.000 H
H23B -0.025(3) 0.321(9) 0.474(6) 0.08(2) Uiso 1.000 H
H1A 0.107(3) 0.891(9) 0.285(6) 0.066(15) Uiso 1.000 H
H1B 0.105(4) 0.681(9) 0.293(7) 0.076(14) Uiso 1.000 H

loop_
_atom_type_symbol
_atom_type_description
_atom_type_scat_dispersion_real
_atom_type_scat_dispersion_imag
_atom_type_scat_source
C C 0.0033 0.0016 'International Tables Vol C Tables 4.2.6.8 and 6.1.1.4'
H H 0.0000 0.0000 'International Tables Vol C Tables 4.2.6.8 and 6.1.1.4'
N N 0.0061 0.0033 'International Tables Vol C Tables 4.2.6.8 and 6.1.1.4'
I I -0.4742 1.8119 'International Tables Vol C Tables 4.2.6.8 and 6.1.1.4'
O O 0.0106 0.0060 'International Tables Vol C Tables 4.2.6.8 and 6.1.1.4'
S S 0.1246 0.1234 'International Tables Vol C Tables 4.2.6.8 and 6.1.1.4'

loop_
_geom_angle_atom_site_label_1
_geom_angle_atom_site_label_2
_geom_angle_atom_site_label_3
_geom_angle
_geom_angle_publ_flag
O51 S5 O52 110.47(15) no
O51 S5 O53 112.18(15) no
O51 S5 C5 106.82(15) no
O52 S5 O53 112.86(15) no
O52 S5 C5 108.00(14) no
O53 S5 C5 106.13(14) no
H1A O1W H1B 103(6) no
C2 N1 C10 118.9(3) no
C11 N11 H11B 116(3) no
H11A N11 H11B 118(5) no
C11 N11 H11A 119(4) no
C11 N12 H12B 120(4) no
H12A N12 H12B 121(5) no
C11 N12 H12A 119(4) no
C11 N13 H13B 119(4) no
H13A N13 H13B 117(5) no
C11 N13 H13A 122(3) no
C21 N21 H21B 121(4) no
C21 N21 H21A 115(4) no
H21A N21 H21B 113(6) no
H22A N22 H22B 125(5) no
C21 N22 H22B 112(4) no
C21 N22 H22A 120(3) no
C21 N23 H23B 117(4) no
C21 N23 H23A 120(3) no
H23A N23 H23B 123(5) no
N1 C2 C3 122.3(3) no
C2 C3 C4 120.0(4) no
C3 C4 C9 120.2(3) no
C6 C5 C9 119.9(3) no
S5 C5 C6 118.8(2) no
S5 C5 C9 121.3(2) no
C5 C6 C7 121.0(3) no
C6 C7 C8 123.3(3) no
I7 C7 C6 118.1(2) no
I7 C7 C8 118.5(2) no
C7 C8 C10 115.3(3) no
O8 C8 C7 123.8(3) no
O8 C8 C10 120.8(3) no
C4 C9 C5 124.2(3) no
C4 C9 C10 117.4(3) no
C5 C9 C10 118.4(3) no
N1 C10 C8 116.9(3) no
C8 C10 C9 121.9(3) no
N1 C10 C9 121.2(3) no
N1 C2 H2 118.77 no
C3 C2 H2 118.95 no
C4 C3 H3 119.87 no
C2 C3 H3 120.17 no
C3 C4 H4 119.84 no
C9 C4 H4 119.97 no
C7 C6 H6 119.54 no
C5 C6 H6 119.50 no
N11 C11 N12 120.1(3) no
N11 C11 N13 118.8(3) no
N12 C11 N13 121.0(4) no
N21 C21 N22 119.9(4) no
N21 C21 N23 118.9(4) no
N22 C21 N23 121.1(4) no

loop_
_geom_bond_atom_site_label_1
_geom_bond_atom_site_label_2
_geom_bond_site_symmetry_1
_geom_bond_site_symmetry_2
_geom_bond_distance
_geom_bond_publ_flag
I7 C7 . . 2.093(3) no
S5 O51 . . 1.463(2) no
S5 O52 . . 1.456(3) no
S5 O53 . . 1.460(3) no
S5 C5 . . 1.765(3) no
O8 C8 . . 1.293(4) no
O1W H1B . . 0.93(7) no
O1W H1A . . 0.94(5) no
N1 C10 . . 1.369(4) no
N1 C2 . . 1.363(5) no
N11 C11 . . 1.326(5) no
N12 C11 . . 1.322(5) no
N13 C11 . . 1.320(5) no
N11 H11B . . 0.84(4) no
N11 H11A . . 0.74(5) no
N12 H12B . . 0.78(5) no
N12 H12A . . 0.72(4) no
N13 H13A . . 0.86(4) no
N13 H13B . . 0.71(5) no
N21 C21 . . 1.328(5) no
N22 C21 . . 1.315(5) no
N23 C21 . . 1.332(5) no
N21 H21B . . 0.85(6) no
N21 H21A . . 0.80(6) no
N22 H22A . . 0.77(5) no
N22 H22B . . 0.80(6) no
N23 H23B . . 0.87(7) no
N23 H23A . . 0.90(6) no
C2 C3 . . 1.371(5) no
C3 C4 . . 1.375(5) no
C4 C9 . . 1.409(5) no
C5 C9 . . 1.429(4) no
C5 C6 . . 1.376(5) no
C6 C7 . . 1.400(4) no
C7 C8 . . 1.401(4) no
C8 C10 . . 1.453(4) no
C9 C10 . . 1.428(4) no
C2 H2 . . 0.9506 no
C3 H3 . . 0.9505 no
C4 H4 . . 0.9481 no
C6 H6 . . 0.9507 no

loop_
_geom_hbond_atom_site_label_D
_geom_hbond_atom_site_label_H
_geom_hbond_atom_site_label_A
_geom_hbond_site_symmetry_A
_geom_hbond_distance_DH
_geom_hbond_distance_HA
_geom_hbond_distance_DA
_geom_hbond_angle_DHA
_geom_hbond_publ_flag
O1W H1A O8 1_565 0.95(6) 1.92(6) 2.865(4) 175(6) yes
N11 H11A N1 . 0.74(5) 2.25(4) 2.883(4) 144(4) yes
N11 H11B O51 2_555 0.84(4) 2.06(4) 2.894(4) 169(4) yes
N12 H12A O53 2_555 0.72(4) 2.48(4) 3.121(5) 148(4) yes
N12 H12B O52 2_545 0.78(5) 2.41(5) 3.036(5) 139(4) yes
N13 H13A O8 . 0.86(4) 2.09(4) 2.943(4) 170(4) yes
N13 H13B O51 2_545 0.71(5) 2.22(5) 2.925(4) 171(5) yes
N21 H21A O8 . 0.80(6) 1.98(6) 2.754(4) 165(6) yes
N21 H21B O53 4_455 0.85(6) 2.16(7) 2.958(4) 156(6) yes
N22 H22A O52 2_546 0.77(5) 2.10(5) 2.858(5) 172(5) yes
N22 H22B O8 . 0.80(6) 2.54(6) 3.186(5) 139(6) yes
N23 H23A O1W 3_566 0.90(6) 2.26(5) 2.979(6) 137(4) yes
N23 H23B O53 4_455 0.87(7) 2.46(7) 3.209(5) 144(6) yes
C4 H4 O52 . 0.9481 2.5758 3.180(4) 121.91 yes
C6 H6 O53 . 0.9507 2.4148 2.841(4) 106.93 yes

loop_
_geom_torsion_atom_site_label_1
_geom_torsion_atom_site_label_2
_geom_torsion_atom_site_label_3
_geom_torsion_atom_site_label_4
_geom_torsion
_geom_torsion_publ_flag
O51 S5 C5 C6 119.5(3) no
O51 S5 C5 C9 -58.6(3) no
O52 S5 C5 C6 -121.6(3) no
O52 S5 C5 C9 60.2(3) no
O53 S5 C5 C6 -0.3(3) no
O53 S5 C5 C9 -178.5(2) no
C10 N1 C2 C3 -2.6(5) no
C2 N1 C10 C8 180.000(10) no
C2 N1 C10 C9 0.6(4) no
N1 C2 C3 C4 2.2(5) no
C2 C3 C4 C9 0.2(5) no
C3 C4 C9 C5 178.0(3) no
C3 C4 C9 C10 -2.0(4) no
C9 C5 C6 C7 1.3(5) no
S5 C5 C9 C4 -5.6(4) no
S5 C5 C9 C10 174.4(2) no
C6 C5 C9 C4 176.3(3) no
S5 C5 C6 C7 -176.9(2) no
C6 C5 C9 C10 -3.7(4) no
C5 C6 C7 C8 2.9(5) no
C5 C6 C7 I7 -173.9(2) no
I7 C7 C8 O8 -6.5(4) no
C6 C7 C8 O8 176.7(3) no
C6 C7 C8 C10 -4.2(4) no
I7 C7 C8 C10 172.62(17) no
O8 C8 C10 N1 1.4(4) no
O8 C8 C10 C9 -179.3(2) no
C7 C8 C10 C9 1.6(4) no
C7 C8 C10 N1 -177.8(2) no
C4 C9 C10 N1 1.6(4) no
C5 C9 C10 N1 -178.4(3) no
C5 C9 C10 C8 2.3(4) no
C4 C9 C10 C8 -177.7(3) no

loop_
_cod_related_entry_id
_cod_related_entry_database
_cod_related_entry_code
1 ChemSpider 30654722
